data_7244558
loop_
_publ_author_name
'Finko, Alexander V.'
'Sokolov, Anatolii I.'
'Guk, Dmitry A.'
'Tafeenko, Victor A.'
'Moiseeva, Anna A.'
'Skvortsov, Dmitry A.'
'Stomakhin, Andrei A.'
'Beloglazkin, Andrei A.'
'Borisov, Roman S.'
'Pergushov, Vladimir I.'
'Melnikov, Mikhail Ya.'
'Zyk, Nikolay V.'
'Majouga, Alexander G.'
'Beloglazkina, Elena K.'

_publ_section_title
;
 Copper coordination compounds with
 (5Z,5Z&#x2032;)-2,2&#x2032;-(alkane-\a,\w-diyldiselenyl)-bis-5-(2-pyridylmethylene)-3,5-dihydro-4H-imidazol-4-ones.
 Comparison with sulfur analogue
;
_journal_issue 12
_journal_name_full 'RSC Advances'
_journal_page_first 7133
_journal_page_last 7148
_journal_paper_doi 10.1039/D1RA08995A
_journal_volume 12
_journal_year 2022
_chemical_formula_moiety 'C15 H16 Cl2 Cu N3 O Se'
_chemical_formula_sum 'C15 H16 Cl2 Cu N3 O Se'
_chemical_formula_weight 467.71
_space_group_crystal_system monoclinic
_space_group_IT_number 15
_space_group_name_Hall '-C 2yc'
_space_group_name_H-M_alt 'C 1 2/c 1'
_atom_sites_solution_hydrogens geom
_audit_creation_method SHELXL-2016/6
_audit_update_record
;
2021-11-30 deposited with the CCDC.	2022-02-11 downloaded from the CCDC.
;
_cell_angle_alpha 90
_cell_angle_beta 118.406(3)
_cell_angle_gamma 90
_cell_formula_units_Z 8
_cell_length_a 27.8120(10)
_cell_length_b 10.3367(4)
_cell_length_c 13.4574(6)
_cell_measurement_reflns_used 6254
_cell_measurement_temperature 295(2)
_cell_measurement_theta_max 64.4
_cell_measurement_theta_min 4.60
_cell_volume 3403.0(3)
_computing_structure_refinement 'SHELXL-2016/6 (Sheldrick, 2016)'
_diffrn_ambient_temperature 295
_diffrn_detector Pilatus100K
_diffrn_detector_area_resol_mean 5.81
_diffrn_detector_type STOE
_diffrn_measured_fraction_theta_full 0.986
_diffrn_measured_fraction_theta_max 0.986
_diffrn_measurement_device_type STOE
_diffrn_radiation_collimation 'focusing mirrors'
_diffrn_radiation_monochromator none
_diffrn_radiation_polarisn_norm 0
_diffrn_radiation_type 'Cu K\a'
_diffrn_radiation_wavelength 1.54186
_diffrn_reflns_av_R_equivalents 0.1118
_diffrn_reflns_av_unetI/netI 0.0980
_diffrn_reflns_Laue_measured_fraction_full 0.986
_diffrn_reflns_Laue_measured_fraction_max 0.986
_diffrn_reflns_limit_h_max 33
_diffrn_reflns_limit_h_min -33
_diffrn_reflns_limit_k_max 12
_diffrn_reflns_limit_k_min -8
_diffrn_reflns_limit_l_max 15
_diffrn_reflns_limit_l_min -15
_diffrn_reflns_number 16893
_diffrn_reflns_point_group_measured_fraction_full 0.986
_diffrn_reflns_point_group_measured_fraction_max 0.986
_diffrn_reflns_theta_full 66.990
_diffrn_reflns_theta_max 66.990
_diffrn_reflns_theta_min 3.614
_diffrn_source 'Cu GeniX 3D'
_diffrn_source_current 0.600
_diffrn_source_power 0.030
_diffrn_source_voltage 50
_exptl_absorpt_coefficient_mu 7.201
_exptl_absorpt_correction_T_max 0.843
_exptl_absorpt_correction_T_min 0.553
_exptl_absorpt_correction_type multi-scan
_exptl_absorpt_process_details
;
[c.f. r.h. blessing, acta cryst. (1995), a51, 33-38]
;
_exptl_crystal_colour red
_exptl_crystal_density_diffrn 1.826
_exptl_crystal_description block
_exptl_crystal_F_000 1856
_refine_diff_density_max 1.057
_refine_diff_density_min -0.857
_refine_diff_density_rms 0.126
_refine_ls_extinction_method none
_refine_ls_goodness_of_fit_ref 0.886
_refine_ls_hydrogen_treatment mixed
_refine_ls_matrix_type full
_refine_ls_number_parameters 209
_refine_ls_number_reflns 2989
_refine_ls_number_restraints 5
_refine_ls_restrained_S_all 0.887
_refine_ls_R_factor_all 0.1388
_refine_ls_R_factor_gt 0.0711
_refine_ls_shift/su_max 0.001
_refine_ls_shift/su_mean 0.004
_refine_ls_structure_factor_coef Fsqd
_refine_ls_weighting_details 'w=1/[\s^2^(Fo^2^)+(0.1292P)^2^] where P=(Fo^2^+2Fc^2^)/3'
_refine_ls_weighting_scheme calc
_refine_ls_wR_factor_gt 0.1859
_refine_ls_wR_factor_ref 0.2199
_reflns_Friedel_coverage 0.000
_reflns_number_gt 1357
_reflns_number_total 2989
_reflns_threshold_expression 'I > 2\s(I)'
_cod_data_source_file d1ra08995a2.cif
_cod_data_source_block dgcpc6_k
_cod_original_sg_symbol_H-M 'C 2/c'
_cod_database_code 7244558
_shelx_shelxl_version_number 2016/6
_shelx_space_group_comment
;
The symmetry employed for this shelxl refinement is uniquely defined
by the following loop, which should always be used as a source of
symmetry information in preference to the above space-group names.
They are only intended as comments.
;

loop_
_space_group_symop_operation_xyz
'x, y, z'
'-x, y, -z+1/2'
'x+1/2, y+1/2, z'
'-x+1/2, y+1/2, -z+1/2'
'-x, -y, -z'
'x, -y, z-1/2'
'-x+1/2, -y+1/2, -z'
'x+1/2, -y+1/2, z-1/2'

loop_
_atom_site_label
_atom_site_type_symbol
_atom_site_fract_x
_atom_site_fract_y
_atom_site_fract_z
_atom_site_U_iso_or_equiv
_atom_site_adp_type
_atom_site_occupancy
_atom_site_site_symmetry_order
_atom_site_calc_flag
_atom_site_refinement_flags_posn
_atom_site_refinement_flags_adp
_atom_site_refinement_flags_occupancy
_atom_site_disorder_assembly
_atom_site_disorder_group
Cu1 Cu 0.60753(6) 0.31797(11) 0.61964(12) 0.0722(5) Uani 1 1 d . . . . .
Cl1 Cl 0.64706(11) 0.1263(2) 0.6327(3) 0.0867(8) Uani 1 1 d . . . . .
Cl2 Cl 0.63343(12) 0.4102(2) 0.5012(2) 0.0875(8) Uani 1 1 d . . . . .
O1 O 0.5264(3) 0.7601(6) 0.6602(6) 0.088(2) Uani 1 1 d . . . . .
N1 N 0.5381(3) 0.2534(7) 0.6229(7) 0.070(2) Uani 1 1 d . . . . .
N2 N 0.6064(3) 0.4811(6) 0.6951(6) 0.0632(19) Uani 1 1 d . . . . .
N3 N 0.6168(3) 0.6977(6) 0.7300(6) 0.066(2) Uani 1 1 d . . . . .
C2 C 0.5278(5) 0.1259(9) 0.6183(9) 0.076(3) Uani 1 1 d . . . . .
H2 H 0.555852 0.069075 0.629300 0.091 Uiso 1 1 calc R U . . .
C3 C 0.4783(5) 0.0741(9) 0.5984(9) 0.081(3) Uani 1 1 d . . . . .
H3 H 0.473735 -0.015041 0.598205 0.097 Uiso 1 1 calc R U . . .
C4 C 0.4360(5) 0.1563(10) 0.5788(9) 0.081(3) Uani 1 1 d . . . . .
H4 H 0.401189 0.124889 0.558825 0.098 Uiso 1 1 calc R U . . .
C5 C 0.4470(5) 0.2885(9) 0.5901(9) 0.079(3) Uani 1 1 d . . . . .
H5 H 0.419873 0.346618 0.582062 0.095 Uiso 1 1 calc R U . . .
C6 C 0.4980(4) 0.3338(8) 0.6131(8) 0.065(2) Uani 1 1 d . . . . .
C7 C 0.5081(4) 0.4724(8) 0.6288(8) 0.065(2) Uani 1 1 d . . . . .
H7 H 0.477560 0.523869 0.610150 0.078 Uiso 1 1 calc R U . . .
C8 C 0.5551(4) 0.5350(8) 0.6660(8) 0.064(2) Uani 1 1 d . . . . .
C9 C 0.5611(5) 0.6789(9) 0.6827(8) 0.068(3) Uani 1 1 d . . . . .
C10 C 0.6427(4) 0.5794(8) 0.7354(8) 0.065(2) Uani 1 1 d . . . . .
C11 C 0.6428(5) 0.8205(8) 0.7619(9) 0.078(3) Uani 1 1 d . . . . .
H11 H 0.6466(7) 0.856(5) 0.715(7) 0.094 Uiso 1 1 calc R U . . .
C12 C 0.6314(6) 0.9062(9) 0.8364(9) 0.091(4) Uani 1 1 d . . . . .
H12A H 0.628217 0.998263 0.820590 0.109 Uiso 1 1 calc R U . . .
H12B H 0.607754 0.873437 0.865158 0.109 Uiso 1 1 calc R U . . .
C13 C 0.6860(5) 0.8465(10) 0.8792(10) 0.088(3) Uani 1 1 d . . . . .
H13A H 0.695679 0.777233 0.934010 0.106 Uiso 1 1 calc R U . . .
H13B H 0.716146 0.902085 0.889432 0.106 Uiso 1 1 calc R U . . .
Se1 Se 0.71690(5) 0.58347(9) 0.78959(11) 0.0860(5) Uani 1 1 d . . . . .
C14 C 0.7361(5) 0.4009(10) 0.8012(11) 0.111(4) Uani 1 1 d D . . . .
H14A H 0.703659 0.347803 0.775831 0.133 Uiso 1 1 calc R U . . .
H14B H 0.753255 0.381795 0.754724 0.133 Uiso 1 1 calc R U . . .
C15 C 0.7753(8) 0.3736(16) 0.9238(13) 0.59(6) Uani 1 1 d D . . . .
H15A H 0.811990 0.376311 0.932490 0.710 Uiso 1 1 calc R U . . .
H15B H 0.772472 0.444794 0.967665 0.710 Uiso 1 1 calc R U . . .
C16 C 0.7705(7) 0.2510(16) 0.9776(19) 0.56(6) Uani 1 1 d D . . . .
H16A H 0.806281 0.230795 1.039806 0.673 Uiso 1 1 calc R U . . .
H16B H 0.761018 0.181924 0.922567 0.673 Uiso 1 1 calc R U . . .

loop_
_atom_site_aniso_label
_atom_site_aniso_U_11
_atom_site_aniso_U_22
_atom_site_aniso_U_33
_atom_site_aniso_U_23
_atom_site_aniso_U_13
_atom_site_aniso_U_12
Cu1 0.0847(11) 0.0577(7) 0.0743(11) -0.0011(6) 0.0378(9) 0.0035(6)
Cl1 0.0925(19) 0.0599(11) 0.112(2) 0.0075(13) 0.0521(17) 0.0100(12)
Cl2 0.105(2) 0.0792(14) 0.087(2) 0.0053(13) 0.0525(18) 0.0092(13)
O1 0.095(5) 0.070(4) 0.099(6) 0.006(4) 0.047(5) 0.021(4)
N1 0.085(6) 0.066(4) 0.058(6) -0.003(3) 0.032(5) 0.002(4)
N2 0.058(5) 0.061(4) 0.062(5) 0.003(3) 0.022(4) 0.000(4)
N3 0.075(6) 0.054(4) 0.057(5) 0.002(3) 0.023(4) 0.002(3)
C2 0.085(8) 0.064(5) 0.073(7) -0.008(5) 0.033(6) 0.002(5)
C3 0.092(9) 0.074(6) 0.081(8) 0.005(5) 0.045(7) -0.003(6)
C4 0.081(8) 0.083(6) 0.084(8) -0.007(5) 0.043(7) -0.016(5)
C5 0.096(8) 0.069(6) 0.076(8) 0.001(5) 0.044(7) -0.001(5)
C6 0.072(7) 0.068(5) 0.053(6) 0.005(4) 0.029(5) -0.002(5)
C7 0.073(7) 0.072(5) 0.048(6) 0.004(4) 0.026(5) 0.006(5)
C8 0.082(8) 0.057(4) 0.046(6) -0.001(4) 0.026(5) 0.001(5)
C9 0.090(8) 0.064(5) 0.049(6) -0.002(4) 0.032(6) 0.002(5)
C10 0.086(7) 0.061(5) 0.055(6) 0.000(4) 0.038(6) 0.007(5)
C11 0.109(9) 0.056(5) 0.066(8) -0.003(5) 0.039(7) -0.016(5)
C12 0.133(11) 0.066(6) 0.078(8) -0.022(5) 0.055(8) -0.015(6)
C13 0.107(9) 0.074(6) 0.072(8) -0.017(5) 0.033(7) -0.010(6)
Se1 0.0797(9) 0.0709(6) 0.0960(10) -0.0064(6) 0.0326(7) -0.0033(5)
C14 0.088(9) 0.087(7) 0.142(13) 0.004(7) 0.043(9) 0.016(6)
C15 1.21(15) 0.18(2) 0.15(2) 0.050(19) 0.12(5) 0.36(5)
C16 0.24(5) 0.73(12) 0.81(13) -0.40(10) 0.32(7) -0.25(6)

loop_
_atom_type_symbol
_atom_type_description
_atom_type_scat_dispersion_real
_atom_type_scat_dispersion_imag
_atom_type_scat_source
C C 0.0181 0.0091 'International Tables Vol C Tables 4.2.6.8 and 6.1.1.4'
H H 0.0000 0.0000 'International Tables Vol C Tables 4.2.6.8 and 6.1.1.4'
Cl Cl 0.3639 0.7018 'International Tables Vol C Tables 4.2.6.8 and 6.1.1.4'
Cu Cu -1.9646 0.5888 'International Tables Vol C Tables 4.2.6.8 and 6.1.1.4'
N N 0.0311 0.0180 'International Tables Vol C Tables 4.2.6.8 and 6.1.1.4'
O O 0.0492 0.0322 'International Tables Vol C Tables 4.2.6.8 and 6.1.1.4'
Se Se -0.7943 1.1372 'International Tables Vol C Tables 4.2.6.8 and 6.1.1.4'

loop_
_geom_angle_atom_site_label_1
_geom_angle_atom_site_label_2
_geom_angle_atom_site_label_3
_geom_angle
_geom_angle_site_symmetry_1
_geom_angle_site_symmetry_3
_geom_angle_publ_flag
N2 Cu1 N1 91.2(3) . . ?
N2 Cu1 Cl1 147.6(2) . . ?
N1 Cu1 Cl1 98.2(2) . . ?
N2 Cu1 Cl2 95.2(2) . . ?
N1 Cu1 Cl2 140.4(2) . . ?
Cl1 Cu1 Cl2 96.90(11) . . ?
C2 N1 C6 117.0(9) . . ?
C2 N1 Cu1 119.7(7) . . ?
C6 N1 Cu1 122.6(6) . . ?
C10 N2 C8 106.3(7) . . ?
C10 N2 Cu1 131.0(6) . . ?
C8 N2 Cu1 117.2(6) . . ?
C9 N3 C10 109.7(7) . . ?
C9 N3 C11 124.2(8) . . ?
C10 N3 C11 126.0(9) . . ?
N1 C2 C3 124.0(10) . . ?
N1 C2 H2 118.0 . . ?
C3 C2 H2 118.0 . . ?
C4 C3 C2 118.9(9) . . ?
C4 C3 H3 120.5 . . ?
C2 C3 H3 120.5 . . ?
C3 C4 C5 117.5(10) . . ?
C3 C4 H4 121.3 . . ?
C5 C4 H4 121.3 . . ?
C6 C5 C4 120.5(10) . . ?
C6 C5 H5 119.8 . . ?
C4 C5 H5 119.8 . . ?
N1 C6 C5 121.8(8) . . ?
N1 C6 C7 119.9(9) . . ?
C5 C6 C7 118.3(9) . . ?
C8 C7 C6 128.6(9) . . ?
C8 C7 H7 115.7 . . ?
C6 C7 H7 115.7 . . ?
C7 C8 N2 127.0(8) . . ?
C7 C8 C9 123.9(9) . . ?
N2 C8 C9 109.0(8) . . ?
O1 C9 N3 127.3(9) . . ?
O1 C9 C8 129.5(10) . . ?
N3 C9 C8 103.2(8) . . ?
N2 C10 N3 111.5(9) . . ?
N2 C10 Se1 131.5(6) . . ?
N3 C10 Se1 117.0(7) . . ?
N3 C11 C12 119.8(9) . . ?
N3 C11 C13 121.4(8) . . ?
C12 C11 C13 59.8(7) . . ?
N3 C11 H11 114.9 . . ?
C12 C11 H11 114.9 . . ?
C13 C11 H11 114.9 . . ?
C13 C12 C11 60.3(8) . . ?
C13 C12 H12A 117.7 . . ?
C11 C12 H12A 117.7 . . ?
C13 C12 H12B 117.7 . . ?
C11 C12 H12B 117.7 . . ?
H12A C12 H12B 114.9 . . ?
C12 C13 C11 59.9(7) . . ?
C12 C13 H13A 117.8 . . ?
C11 C13 H13A 117.8 . . ?
C12 C13 H13B 117.8 . . ?
C11 C13 H13B 117.8 . . ?
H13A C13 H13B 114.9 . . ?
C10 Se1 C14 102.9(5) . . ?
C15 C14 Se1 107.3(10) . . ?
C15 C14 H14A 110.3 . . ?
Se1 C14 H14A 110.3 . . ?
C15 C14 H14B 110.3 . . ?
Se1 C14 H14B 110.3 . . ?
H14A C14 H14B 108.5 . . ?
C16 C15 C14 120.2(11) . . ?
C16 C15 H15A 107.3 . . ?
C14 C15 H15A 107.3 . . ?
C16 C15 H15B 107.3 . . ?
C14 C15 H15B 107.3 . . ?
H15A C15 H15B 106.9 . . ?
C15 C16 C16 117.3(11) . 7_657 ?
C15 C16 H16A 108.0 . . ?
C16 C16 H16A 108.0 7_657 . ?
C15 C16 H16B 108.0 . . ?
C16 C16 H16B 108.0 7_657 . ?
H16A C16 H16B 107.2 . . ?

loop_
_geom_bond_atom_site_label_1
_geom_bond_atom_site_label_2
_geom_bond_distance
_geom_bond_site_symmetry_2
_geom_bond_publ_flag
Cu1 N2 1.976(7) . ?
Cu1 N1 2.064(8) . ?
Cu1 Cl1 2.232(2) . ?
Cu1 Cl2 2.250(3) . ?
O1 C9 1.203(11) . ?
N1 C2 1.344(11) . ?
N1 C6 1.346(12) . ?
N2 C10 1.351(11) . ?
N2 C8 1.403(12) . ?
N3 C9 1.381(13) . ?
N3 C10 1.404(10) . ?
N3 C11 1.422(11) . ?
C2 C3 1.379(15) . ?
C2 H2 0.9300 . ?
C3 C4 1.373(15) . ?
C3 H3 0.9300 . ?
C4 C5 1.393(13) . ?
C4 H4 0.9300 . ?
C5 C6 1.381(14) . ?
C5 H5 0.9300 . ?
C6 C7 1.457(12) . ?
C7 C8 1.325(13) . ?
C7 H7 0.9300 . ?
C8 C9 1.501(12) . ?
C10 Se1 1.832(11) . ?
C11 C12 1.480(14) . ?
C11 C13 1.485(15) . ?
C11 H11 0.78(11) . ?
C12 C13 1.478(16) . ?
C12 H12A 0.9700 . ?
C12 H12B 0.9700 . ?
C13 H13A 0.9700 . ?
C13 H13B 0.9700 . ?
Se1 C14 1.947(11) . ?
C14 C15 1.510(10) . ?
C14 H14A 0.9700 . ?
C14 H14B 0.9700 . ?
C15 C16 1.496(10) . ?
C15 H15A 0.9700 . ?
C15 H15B 0.9700 . ?
C16 C16 1.525(10) 7_657 ?
C16 H16A 0.9700 . ?
C16 H16B 0.9700 . ?

loop_
_geom_torsion_atom_site_label_1
_geom_torsion_atom_site_label_2
_geom_torsion_atom_site_label_3
_geom_torsion_atom_site_label_4
_geom_torsion
_geom_torsion_site_symmetry_1
_geom_torsion_site_symmetry_2
_geom_torsion_site_symmetry_3
_geom_torsion_site_symmetry_4
_geom_torsion_publ_flag
C6 N1 C2 C3 3.6(15) . . . . ?
Cu1 N1 C2 C3 -167.1(8) . . . . ?
N1 C2 C3 C4 1.8(16) . . . . ?
C2 C3 C4 C5 -5.5(16) . . . . ?
C3 C4 C5 C6 4.0(16) . . . . ?
C2 N1 C6 C5 -5.2(14) . . . . ?
Cu1 N1 C6 C5 165.2(7) . . . . ?
C2 N1 C6 C7 173.8(8) . . . . ?
Cu1 N1 C6 C7 -15.8(12) . . . . ?
C4 C5 C6 N1 1.5(16) . . . . ?
C4 C5 C6 C7 -177.5(9) . . . . ?
N1 C6 C7 C8 -9.1(15) . . . . ?
C5 C6 C7 C8 169.9(10) . . . . ?
C6 C7 C8 N2 2.8(16) . . . . ?
C6 C7 C8 C9 -177.8(8) . . . . ?
C10 N2 C8 C7 -176.1(9) . . . . ?
Cu1 N2 C8 C7 27.0(12) . . . . ?
C10 N2 C8 C9 4.4(10) . . . . ?
Cu1 N2 C8 C9 -152.5(6) . . . . ?
C10 N3 C9 O1 -175.8(9) . . . . ?
C11 N3 C9 O1 0.8(15) . . . . ?
C10 N3 C9 C8 3.6(9) . . . . ?
C11 N3 C9 C8 -179.7(8) . . . . ?
C7 C8 C9 O1 -5.0(16) . . . . ?
N2 C8 C9 O1 174.4(10) . . . . ?
C7 C8 C9 N3 175.5(9) . . . . ?
N2 C8 C9 N3 -5.0(10) . . . . ?
C8 N2 C10 N3 -2.2(10) . . . . ?
Cu1 N2 C10 N3 150.3(6) . . . . ?
C8 N2 C10 Se1 179.8(7) . . . . ?
Cu1 N2 C10 Se1 -27.8(13) . . . . ?
C9 N3 C10 N2 -1.1(10) . . . . ?
C11 N3 C10 N2 -177.7(8) . . . . ?
C9 N3 C10 Se1 177.2(6) . . . . ?
C11 N3 C10 Se1 0.6(12) . . . . ?
C9 N3 C11 C12 52.5(14) . . . . ?
C10 N3 C11 C12 -131.4(11) . . . . ?
C9 N3 C11 C13 123.2(11) . . . . ?
C10 N3 C11 C13 -60.7(14) . . . . ?
N3 C11 C12 C13 111.1(11) . . . . ?
N3 C11 C13 C12 -108.6(12) . . . . ?
N2 C10 Se1 C14 -9.4(10) . . . . ?
N3 C10 Se1 C14 172.6(7) . . . . ?
Se1 C14 C15 C16 139.3(12) . . . . ?
C14 C15 C16 C16 -84(3) . . . 7_657 ?
